data_4510260
loop_
_publ_author_name
'Yue, Cheng-Yang'
'Lei, Xiao-Wu'
'Liu, Rui-Qiu'
'Zhang, Hui-Ping'
'Zhai, Xiu-Rong'
'Li, Wen-Peng'
'Zhou, Meng'
'Zhao, Zhi-Fei'
'Ma, Yun-Xiang'
'Yang, Ya-Dong'

_publ_section_title
;
 Syntheses, Crystal Structures, and Photocatalytic Properties of a Series
 of Mercury Thioantimonates Directed by Transition Metal Complexes
;
_journal_issue 5
_journal_name_full 'Crystal Growth &amp; Design'
_journal_page_first 2411
_journal_paper_doi 10.1021/cg500153u
_journal_volume 14
_journal_year 2014
_chemical_formula_sum 'C18 H60 Cl Hg N12 Ni2 S7 Sb3'
_chemical_formula_weight 1387.91
_chemical_name_systematic
; 
 ? 
;
_space_group_IT_number 14
_symmetry_cell_setting monoclinic
_symmetry_space_group_name_Hall '-P 2ybc'
_symmetry_space_group_name_H-M 'P 1 21/c 1'
_atom_sites_solution_hydrogens geom
_atom_sites_solution_primary direct
_atom_sites_solution_secondary difmap
_audit_creation_method SHELXL-97
_cell_angle_alpha 90.00
_cell_angle_beta 104.094(5)
_cell_angle_gamma 90.00
_cell_formula_units_Z 4
_cell_length_a 14.986(6)
_cell_length_b 15.072(6)
_cell_length_c 20.514(8)
_cell_measurement_temperature 296(2)
_cell_volume 4494(3)
_computing_cell_refinement 'APEX2 Software Suite (Bruker,2005)'
_computing_data_collection 'APEX2 Software Suite (Bruker,2005)'
_computing_data_reduction 'APEX2 Software Suite (Bruker,2005)'
_computing_structure_refinement 'SHELXL-97 (Sheldrick, 2008)'
_computing_structure_solution 'SHELXS-97 (Sheldrick, 2008)'
_diffrn_ambient_temperature 296(2)
_diffrn_measured_fraction_theta_full 0.985
_diffrn_measured_fraction_theta_max 0.985
_diffrn_measurement_device_type 'Bruker SMART CCD area detector'
_diffrn_measurement_method omega-scan
_diffrn_radiation_monochromator graphite
_diffrn_radiation_source 'fine-focus sealed tube'
_diffrn_radiation_type MoK\a
_diffrn_radiation_wavelength 0.71073
_diffrn_reflns_av_R_equivalents 0.0895
_diffrn_reflns_av_sigmaI/netI 0.0814
_diffrn_reflns_limit_h_max 19
_diffrn_reflns_limit_h_min -19
_diffrn_reflns_limit_k_max 19
_diffrn_reflns_limit_k_min -19
_diffrn_reflns_limit_l_max 26
_diffrn_reflns_limit_l_min -26
_diffrn_reflns_number 51593
_diffrn_reflns_theta_full 27.67
_diffrn_reflns_theta_max 27.67
_diffrn_reflns_theta_min 3.04
_exptl_absorpt_coefficient_mu 6.416
_exptl_absorpt_correction_T_max 0.6623
_exptl_absorpt_correction_T_min 0.5663
_exptl_absorpt_correction_type multi-scan
_exptl_crystal_colour yellow
_exptl_crystal_density_diffrn 2.051
_exptl_crystal_density_method 'not measured'
_exptl_crystal_description block
_exptl_crystal_F_000 2680
_exptl_crystal_size_max 0.10
_exptl_crystal_size_mid 0.08
_exptl_crystal_size_min 0.07
_refine_diff_density_max 1.653
_refine_diff_density_min -1.866
_refine_diff_density_rms 0.164
_refine_ls_extinction_coef ,
_refine_ls_extinction_method SHELXL
_refine_ls_goodness_of_fit_ref 1.008
_refine_ls_hydrogen_treatment constr
_refine_ls_matrix_type full
_refine_ls_number_parameters 397
_refine_ls_number_reflns 10336
_refine_ls_number_restraints 1
_refine_ls_restrained_S_all 1.008
_refine_ls_R_factor_all 0.1176
_refine_ls_R_factor_gt 0.0504
_refine_ls_shift/su_max 0.001
_refine_ls_shift/su_mean 0.000
_refine_ls_structure_factor_coef Fsqd
_refine_ls_weighting_details 'calc w=1/[\s^2^(Fo^2^)+(0.0537P)^2^+2.0663P] where P=(Fo^2^+2Fc^2^)/3'
_refine_ls_weighting_scheme calc
_refine_ls_wR_factor_gt 0.1034
_refine_ls_wR_factor_ref 0.1268
_reflns_number_gt 5836
_reflns_number_total 10336
_reflns_threshold_expression >2sigma(I)
_cod_data_source_file cg500153u_si_003.cif
_cod_data_source_block C18N12H60NiHg2S7Sb3Cl
_cod_depositor_comments 'Adding full bibliography for 4510254--4510263.cif.'
_cod_original_sg_symbol_H-M P21/c
_cod_database_code 4510260

loop_
_symmetry_equiv_pos_as_xyz
'x, y, z'
'-x, y+1/2, -z+1/2'
'-x, -y, -z'
'x, -y-1/2, z-1/2'

loop_
_atom_site_label
_atom_site_type_symbol
_atom_site_fract_x
_atom_site_fract_y
_atom_site_fract_z
_atom_site_U_iso_or_equiv
_atom_site_adp_type
_atom_site_occupancy
_atom_site_symmetry_multiplicity
_atom_site_calc_flag
_atom_site_refinement_flags
Hg1 Hg 0.17461(3) 0.15148(3) 0.17260(2) 0.05620(13) Uani 1 1 d .
Sb3 Sb 0.09705(4) 0.47894(4) -0.05063(3) 0.04084(16) Uani 1 1 d .
Sb2 Sb 0.04747(4) 0.31984(4) 0.07848(3) 0.04430(17) Uani 1 1 d .
Sb1 Sb 0.26161(4) 0.36131(4) -0.14725(3) 0.04609(17) Uani 1 1 d .
S7 S 0.15702(17) 0.32432(16) 0.18539(11) 0.0476(6) Uani 1 1 d .
S6 S -0.06633(15) 0.46742(17) -0.08128(13) 0.0531(6) Uani 1 1 d .
S5 S 0.04962(19) 0.15192(17) 0.07366(13) 0.0594(7) Uani 1 1 d .
S4 S 0.14521(16) 0.33216(14) 0.00040(12) 0.0436(5) Uani 1 1 d .
S3 S 0.10387(16) 0.41554(17) -0.16700(12) 0.0513(6) Uani 1 1 d .
S2 S 0.34291(18) 0.4651(2) -0.07187(13) 0.0616(7) Uani 1 1 d .
S1 S 0.29224(18) 0.07583(19) 0.24859(12) 0.0592(7) Uani 1 1 d .
Ni1 Ni 0.42602(7) 0.42857(7) 0.15700(6) 0.0413(3) Uani 1 1 d .
Ni2 Ni -0.07774(8) 0.33368(8) 0.30997(6) 0.0512(3) Uani 1 1 d .
C8 C 0.4118(6) 0.6005(6) 0.0880(4) 0.042(2) Uani 1 1 d .
H8C H 0.4290 0.5734 0.0494 0.051 Uiso 1 1 calc R
C7 C 0.4227(8) 0.6993(7) 0.0826(5) 0.068(3) Uani 1 1 d .
H7C H 0.4859 0.7130 0.0846 0.102 Uiso 1 1 calc R
H7D H 0.4046 0.7281 0.1191 0.102 Uiso 1 1 calc R
H7E H 0.3846 0.7198 0.0407 0.102 Uiso 1 1 calc R
C14 C -0.1727(9) 0.2801(8) 0.4128(6) 0.076(3) Uani 1 1 d .
H14A H -0.2217 0.2460 0.4241 0.091 Uiso 1 1 calc R
H14B H -0.1204 0.2795 0.4514 0.091 Uiso 1 1 calc R
C9 C 0.3136(6) 0.5744(6) 0.0845(5) 0.049(2) Uani 1 1 d .
H9C H 0.2935 0.6018 0.1213 0.058 Uiso 1 1 calc R
H9D H 0.2740 0.5952 0.0427 0.058 Uiso 1 1 calc R
C13 C -0.2026(10) 0.3687(8) 0.3984(8) 0.094(4) Uani 1 1 d .
H13A H -0.2585 0.3640 0.3621 0.113 Uiso 1 1 calc R
C3 C 0.3810(9) 0.1544(7) 0.0820(7) 0.085(4) Uani 1 1 d .
H3C H 0.3932 0.1335 0.0408 0.128 Uiso 1 1 calc R
H3D H 0.3183 0.1417 0.0822 0.128 Uiso 1 1 calc R
H3E H 0.4214 0.1251 0.1193 0.128 Uiso 1 1 calc R
C2 C 0.4822(8) 0.2887(6) 0.0756(6) 0.066(3) Uani 1 1 d .
H2C H 0.4874 0.2686 0.0318 0.080 Uiso 1 1 calc R
H2D H 0.5338 0.2648 0.1091 0.080 Uiso 1 1 calc R
C11 C -0.1638(9) 0.3090(9) 0.1680(6) 0.082(4) Uani 1 1 d .
H11C H -0.1173 0.3471 0.1560 0.099 Uiso 1 1 calc R
C12 C -0.2420(9) 0.2988(10) 0.1046(6) 0.101(4) Uani 1 1 d .
H12C H -0.2690 0.3557 0.0912 0.151 Uiso 1 1 calc R
H12D H -0.2880 0.2596 0.1137 0.151 Uiso 1 1 calc R
H12E H -0.2181 0.2745 0.0690 0.151 Uiso 1 1 calc R
C6 C 0.5240(10) 0.4234(11) 0.2974(6) 0.103(5) Uani 1 1 d .
H6C H 0.5582 0.3839 0.3319 0.123 Uiso 1 1 calc R
H6D H 0.5477 0.4827 0.3089 0.123 Uiso 1 1 calc R
C15 C -0.2314(11) 0.4147(9) 0.4533(7) 0.112(5) Uani 1 1 d .
H15A H -0.2749 0.3786 0.4688 0.168 Uiso 1 1 calc R
H15B H -0.2596 0.4703 0.4372 0.168 Uiso 1 1 calc R
H15C H -0.1787 0.4253 0.4898 0.168 Uiso 1 1 calc R
C10 C -0.1189(9) 0.2226(9) 0.1894(6) 0.095(4) Uani 1 1 d .
H10C H -0.0997 0.1950 0.1524 0.114 Uiso 1 1 calc R
H10D H -0.1615 0.1831 0.2039 0.114 Uiso 1 1 calc R
C16 C 0.0837(9) 0.4523(8) 0.3332(7) 0.087(4) Uani 1 1 d .
H16A H 0.1328 0.4723 0.3135 0.104 Uiso 1 1 calc R
H16B H 0.0708 0.4997 0.3615 0.104 Uiso 1 1 calc R
C4 C 0.4134(12) 0.4436(14) 0.3686(7) 0.160(8) Uani 1 1 d .
H4C H 0.4608 0.4198 0.4046 0.239 Uiso 1 1 calc R
H4D H 0.3554 0.4175 0.3697 0.239 Uiso 1 1 calc R
H4E H 0.4102 0.5067 0.3737 0.239 Uiso 1 1 calc R
C17 C 0.1145(10) 0.3790(11) 0.3733(9) 0.126(6) Uani 1 1 d U
H17A H 0.1414 0.3438 0.3427 0.151 Uiso 1 1 calc R
C18 C 0.1970(11) 0.3901(12) 0.4315(9) 0.148(7) Uani 1 1 d U
H18A H 0.2405 0.4291 0.4187 0.222 Uiso 1 1 calc R
H18B H 0.2251 0.3334 0.4438 0.222 Uiso 1 1 calc R
H18C H 0.1780 0.4151 0.4690 0.222 Uiso 1 1 calc R
C1 C 0.3975(8) 0.2567(8) 0.0881(7) 0.081(4) Uani 1 1 d .
H1C H 0.3498 0.2815 0.0512 0.097 Uiso 1 1 calc R
C5 C 0.4356(11) 0.4226(16) 0.3017(7) 0.155(9) Uani 1 1 d .
H5C H 0.4221 0.3589 0.2979 0.186 Uiso 1 1 calc R
N10 N 0.4852(5) 0.3856(5) 0.0781(4) 0.055(2) Uani 1 1 d .
H10A H 0.4535 0.4082 0.0386 0.065 Uiso 1 1 calc R
H10B H 0.5438 0.4044 0.0857 0.065 Uiso 1 1 calc R
N6 N -0.1891(6) 0.3500(6) 0.2233(4) 0.071(3) Uani 1 1 d .
H6A H -0.2404 0.3245 0.2301 0.086 Uiso 1 1 calc R
H6B H -0.2004 0.4080 0.2148 0.086 Uiso 1 1 calc R
N2 N 0.4703(5) 0.5610(5) 0.1489(4) 0.051(2) Uani 1 1 d .
H2A H 0.4659 0.5924 0.1853 0.061 Uiso 1 1 calc R
H2B H 0.5295 0.5614 0.1465 0.061 Uiso 1 1 calc R
N4 N 0.5459(6) 0.3992(6) 0.2347(4) 0.063(2) Uani 1 1 d .
H4A H 0.5597 0.3411 0.2345 0.076 Uiso 1 1 calc R
H4B H 0.5943 0.4308 0.2288 0.076 Uiso 1 1 calc R
N3 N 0.3712(6) 0.4562(6) 0.2412(4) 0.064(2) Uani 1 1 d .
H3A H 0.3635 0.5150 0.2449 0.077 Uiso 1 1 calc R
H3B H 0.3161 0.4296 0.2361 0.077 Uiso 1 1 calc R
N8 N -0.1461(6) 0.2374(5) 0.3541(4) 0.063(2) Uani 1 1 d .
H8A H -0.1965 0.2180 0.3240 0.076 Uiso 1 1 calc R
H8B H -0.1088 0.1908 0.3680 0.076 Uiso 1 1 calc R
N1 N 0.3781(6) 0.2946(5) 0.1484(4) 0.060(2) Uani 1 1 d .
H1A H 0.4069 0.2633 0.1848 0.072 Uiso 1 1 calc R
H1B H 0.3172 0.2932 0.1455 0.072 Uiso 1 1 calc R
N12 N 0.0481(7) 0.3190(6) 0.3852(5) 0.082(3) Uani 1 1 d .
H12A H 0.0380 0.3293 0.4260 0.099 Uiso 1 1 calc R
H12B H 0.0690 0.2631 0.3846 0.099 Uiso 1 1 calc R
N5 N 0.3064(5) 0.4767(5) 0.0888(4) 0.054(2) Uani 1 1 d .
H5A H 0.3013 0.4524 0.0480 0.064 Uiso 1 1 calc R
H5B H 0.2561 0.4621 0.1031 0.064 Uiso 1 1 calc R
N11 N 0.0043(7) 0.4374(7) 0.2810(6) 0.108(4) Uani 1 1 d .
H11A H 0.0208 0.4215 0.2433 0.130 Uiso 1 1 calc R
H11B H -0.0289 0.4877 0.2725 0.130 Uiso 1 1 calc R
N9 N -0.1383(7) 0.4200(6) 0.3700(5) 0.084(3) Uani 1 1 d .
H9A H -0.0942 0.4437 0.4033 0.101 Uiso 1 1 calc R
H9B H -0.1683 0.4645 0.3446 0.101 Uiso 1 1 calc R
N7 N -0.0376(7) 0.2404(6) 0.2461(5) 0.087(3) Uani 1 1 d .
H7A H 0.0091 0.2621 0.2304 0.105 Uiso 1 1 calc R
H7B H -0.0187 0.1899 0.2687 0.105 Uiso 1 1 calc R
Cl1 Cl 0.6362(2) 0.19219(18) 0.24566(14) 0.0679(7) Uani 1 1 d .

loop_
_atom_site_aniso_label
_atom_site_aniso_U_11
_atom_site_aniso_U_22
_atom_site_aniso_U_33
_atom_site_aniso_U_23
_atom_site_aniso_U_13
_atom_site_aniso_U_12
Hg1 0.0518(2) 0.0603(3) 0.0563(3) 0.0160(2) 0.01266(19) 0.00746(19)
Sb3 0.0363(3) 0.0346(3) 0.0481(4) 0.0052(3) 0.0036(3) -0.0032(3)
Sb2 0.0337(3) 0.0532(4) 0.0448(4) 0.0095(3) 0.0073(3) 0.0032(3)
Sb1 0.0456(4) 0.0441(4) 0.0472(4) 0.0004(3) 0.0086(3) -0.0028(3)
S7 0.0516(14) 0.0483(14) 0.0402(13) -0.0014(11) 0.0060(11) -0.0042(11)
S6 0.0329(12) 0.0551(15) 0.0675(17) -0.0155(13) 0.0050(12) 0.0012(11)
S5 0.0637(17) 0.0489(15) 0.0564(16) 0.0028(12) -0.0034(13) -0.0088(13)
S4 0.0486(13) 0.0388(12) 0.0455(13) 0.0051(10) 0.0154(11) 0.0064(10)
S3 0.0402(13) 0.0646(16) 0.0443(14) 0.0021(12) 0.0012(11) -0.0073(11)
S2 0.0495(15) 0.085(2) 0.0471(15) -0.0134(14) 0.0059(12) -0.0191(14)
S1 0.0603(17) 0.0717(18) 0.0469(15) 0.0093(13) 0.0158(13) 0.0240(13)
Ni1 0.0323(6) 0.0448(7) 0.0455(7) -0.0039(5) 0.0072(5) -0.0029(5)
Ni2 0.0479(7) 0.0474(7) 0.0578(8) 0.0183(6) 0.0115(6) 0.0107(6)
C8 0.034(5) 0.053(6) 0.041(5) -0.006(4) 0.009(4) 0.002(4)
C7 0.077(8) 0.069(7) 0.059(7) 0.005(6) 0.018(6) 0.003(6)
C14 0.090(9) 0.075(8) 0.067(8) 0.005(6) 0.028(7) -0.014(7)
C9 0.037(5) 0.047(6) 0.054(6) -0.009(5) -0.003(4) 0.014(4)
C13 0.105(10) 0.060(8) 0.143(13) -0.006(8) 0.079(10) 0.012(7)
C3 0.093(10) 0.066(8) 0.101(10) -0.018(7) 0.030(8) -0.006(7)
C2 0.079(8) 0.048(6) 0.081(8) -0.003(5) 0.035(7) 0.002(5)
C11 0.085(9) 0.106(10) 0.063(8) 0.032(7) 0.030(7) 0.043(8)
C12 0.088(10) 0.141(13) 0.072(9) 0.020(9) 0.018(8) 0.007(9)
C6 0.102(12) 0.147(14) 0.055(8) -0.002(8) 0.010(8) 0.019(10)
C15 0.145(14) 0.099(11) 0.102(11) -0.021(9) 0.051(10) 0.011(10)
C10 0.097(10) 0.105(11) 0.074(9) -0.011(8) 0.004(8) 0.036(8)
C16 0.087(10) 0.075(9) 0.096(10) 0.008(8) 0.018(8) -0.026(7)
C4 0.142(16) 0.26(2) 0.084(11) -0.013(13) 0.048(11) 0.005(15)
C17 0.071(9) 0.124(13) 0.165(15) 0.072(12) -0.003(8) -0.020(9)
C18 0.097(12) 0.171(16) 0.159(16) 0.006(13) -0.002(9) -0.030(12)
C1 0.077(8) 0.073(8) 0.106(10) -0.036(7) 0.045(8) -0.013(6)
C5 0.079(11) 0.34(3) 0.053(9) 0.011(13) 0.027(8) 0.032(14)
N10 0.043(5) 0.059(5) 0.069(6) 0.003(4) 0.027(4) 0.000(4)
N6 0.069(6) 0.076(6) 0.069(6) 0.023(5) 0.016(5) 0.018(5)
N2 0.029(4) 0.062(5) 0.059(5) 0.003(4) 0.004(4) -0.001(4)
N4 0.051(5) 0.058(5) 0.074(6) 0.008(5) 0.005(5) -0.002(4)
N3 0.057(5) 0.076(6) 0.065(6) -0.019(5) 0.025(5) -0.016(5)
N8 0.069(6) 0.048(5) 0.070(6) 0.010(4) 0.014(5) -0.005(4)
N1 0.064(6) 0.056(5) 0.062(6) -0.001(4) 0.021(5) -0.009(4)
N12 0.070(6) 0.076(7) 0.097(8) 0.024(6) 0.014(6) 0.009(5)
N5 0.042(5) 0.053(5) 0.059(5) -0.013(4) 0.001(4) -0.002(4)
N11 0.079(8) 0.096(8) 0.148(11) 0.077(8) 0.024(8) 0.009(6)
N9 0.103(8) 0.050(6) 0.109(8) 0.004(5) 0.044(7) 0.004(5)
N7 0.083(7) 0.092(7) 0.091(8) 0.027(6) 0.029(6) 0.039(6)
Cl1 0.0726(18) 0.0634(17) 0.0645(17) 0.0183(14) 0.0108(14) 0.0012(14)

loop_
_atom_type_symbol
_atom_type_description
_atom_type_scat_dispersion_real
_atom_type_scat_dispersion_imag
_atom_type_scat_source
C C 0.0033 0.0016 'International Tables Vol C Tables 4.2.6.8 and 6.1.1.4'
H H 0.0000 0.0000 'International Tables Vol C Tables 4.2.6.8 and 6.1.1.4'
N N 0.0061 0.0033 'International Tables Vol C Tables 4.2.6.8 and 6.1.1.4'
S S 0.1246 0.1234 'International Tables Vol C Tables 4.2.6.8 and 6.1.1.4'
Ni Ni 0.3393 1.1124 'International Tables Vol C Tables 4.2.6.8 and 6.1.1.4'
Sb Sb -0.5866 1.5461 'International Tables Vol C Tables 4.2.6.8 and 6.1.1.4'
Hg Hg -2.3894 9.2266 'International Tables Vol C Tables 4.2.6.8 and 6.1.1.4'
Cl Cl 0.1484 0.1585 'International Tables Vol C Tables 4.2.6.8 and 6.1.1.4'

loop_
_geom_angle_atom_site_label_1
_geom_angle_atom_site_label_2
_geom_angle_atom_site_label_3
_geom_angle
_geom_angle_site_symmetry_3
S1 Hg1 S5 150.21(10) .
S1 Hg1 S7 119.42(9) .
S5 Hg1 S7 90.29(8) .
S6 Sb3 S4 102.79(9) .
S6 Sb3 S3 89.92(8) .
S4 Sb3 S3 89.27(8) .
S7 Sb2 S4 102.27(9) .
S7 Sb2 S5 92.95(8) .
S4 Sb2 S5 92.01(9) .
S2 Sb1 S3 102.40(10) .
S2 Sb1 S1 98.00(10) 4_565
S3 Sb1 S1 95.98(9) 4_565
Sb2 S7 Hg1 86.79(7) .
Hg1 S5 Sb2 89.11(8) .
Sb2 S4 Sb3 100.76(8) .
Sb1 S3 Sb3 102.95(8) .
Hg1 S1 Sb1 96.90(9) 4_566
N5 Ni1 N2 81.8(3) .
N5 Ni1 N3 92.2(3) .
N2 Ni1 N3 94.0(3) .
N5 Ni1 N10 92.5(3) .
N2 Ni1 N10 91.8(3) .
N3 Ni1 N10 173.0(3) .
N5 Ni1 N1 93.2(3) .
N2 Ni1 N1 171.0(3) .
N3 Ni1 N1 93.6(3) .
N10 Ni1 N1 81.0(3) .
N5 Ni1 N4 170.8(3) .
N2 Ni1 N4 91.7(3) .
N3 Ni1 N4 81.7(3) .
N10 Ni1 N4 94.2(3) .
N1 Ni1 N4 94.1(3) .
N8 Ni2 N7 92.9(4) .
N8 Ni2 N6 94.2(3) .
N7 Ni2 N6 80.9(4) .
N8 Ni2 N12 93.1(3) .
N7 Ni2 N12 92.6(4) .
N6 Ni2 N12 170.4(4) .
N8 Ni2 N9 81.5(3) .
N7 Ni2 N9 171.5(4) .
N6 Ni2 N9 93.1(4) .
N12 Ni2 N9 94.0(4) .
N8 Ni2 N11 170.8(4) .
N7 Ni2 N11 92.5(5) .
N6 Ni2 N11 94.0(4) .
N12 Ni2 N11 79.2(4) .
N9 Ni2 N11 93.9(4) .
N2 C8 C7 114.2(7) .
N2 C8 C9 108.0(7) .
C7 C8 C9 112.2(7) .
N2 C8 H8C 107.4 .
C7 C8 H8C 107.4 .
C9 C8 H8C 107.4 .
C8 C7 H7C 109.5 .
C8 C7 H7D 109.5 .
H7C C7 H7D 109.5 .
C8 C7 H7E 109.5 .
H7C C7 H7E 109.5 .
H7D C7 H7E 109.5 .
C13 C14 N8 111.7(10) .
C13 C14 H14A 109.3 .
N8 C14 H14A 109.3 .
C13 C14 H14B 109.3 .
N8 C14 H14B 109.3 .
H14A C14 H14B 107.9 .
N5 C9 C8 110.0(7) .
N5 C9 H9C 109.7 .
C8 C9 H9C 109.7 .
N5 C9 H9D 109.7 .
C8 C9 H9D 109.7 .
H9C C9 H9D 108.2 .
C14 C13 N9 112.1(10) .
C14 C13 C15 115.0(12) .
N9 C13 C15 113.5(11) .
C14 C13 H13A 105.0 .
N9 C13 H13A 105.0 .
C15 C13 H13A 105.0 .
C1 C3 H3C 109.5 .
C1 C3 H3D 109.5 .
H3C C3 H3D 109.5 .
C1 C3 H3E 109.5 .
H3C C3 H3E 109.5 .
H3D C3 H3E 109.5 .
C1 C2 N10 110.5(9) .
C1 C2 H2C 109.5 .
N10 C2 H2C 109.5 .
C1 C2 H2D 109.5 .
N10 C2 H2D 109.5 .
H2C C2 H2D 108.1 .
N6 C11 C10 109.6(9) .
N6 C11 C12 115.1(10) .
C10 C11 C12 111.2(12) .
N6 C11 H11C 106.9 .
C10 C11 H11C 106.9 .
C12 C11 H11C 106.9 .
C11 C12 H12C 109.5 .
C11 C12 H12D 109.5 .
H12C C12 H12D 109.5 .
C11 C12 H12E 109.5 .
H12C C12 H12E 109.5 .
H12D C12 H12E 109.5 .
C5 C6 N4 119.6(12) .
C5 C6 H6C 107.4 .
N4 C6 H6C 107.4 .
C5 C6 H6D 107.4 .
N4 C6 H6D 107.4 .
H6C C6 H6D 107.0 .
C13 C15 H15A 109.5 .
C13 C15 H15B 109.5 .
H15A C15 H15B 109.5 .
C13 C15 H15C 109.5 .
H15A C15 H15C 109.5 .
H15B C15 H15C 109.5 .
C11 C10 N7 107.4(11) .
C11 C10 H10C 110.2 .
N7 C10 H10C 110.2 .
C11 C10 H10D 110.2 .
N7 C10 H10D 110.2 .
H10C C10 H10D 108.5 .
C17 C16 N11 114.9(11) .
C17 C16 H16A 108.5 .
N11 C16 H16A 108.5 .
C17 C16 H16B 108.5 .
N11 C16 H16B 108.5 .
H16A C16 H16B 107.5 .
C5 C4 H4C 109.5 .
C5 C4 H4D 109.5 .
H4C C4 H4D 109.5 .
C5 C4 H4E 109.5 .
H4C C4 H4E 109.5 .
H4D C4 H4E 109.5 .
C16 C17 N12 117.8(12) .
C16 C17 C18 118.2(14) .
N12 C17 C18 114.3(13) .
C16 C17 H17A 100.4 .
N12 C17 H17A 100.4 .
C18 C17 H17A 100.4 .
C17 C18 H18A 109.5 .
C17 C18 H18B 109.5 .
H18A C18 H18B 109.5 .
C17 C18 H18C 109.5 .
H18A C18 H18C 109.5 .
H18B C18 H18C 109.5 .
C2 C1 N1 112.8(9) .
C2 C1 C3 116.6(10) .
N1 C1 C3 113.3(10) .
C2 C1 H1C 104.2 .
N1 C1 H1C 104.2 .
C3 C1 H1C 104.2 .
C6 C5 N3 113.3(12) .
C6 C5 C4 119.4(14) .
N3 C5 C4 116.7(14) .
C6 C5 H5C 101.0 .
N3 C5 H5C 101.0 .
C4 C5 H5C 101.0 .
C2 N10 Ni1 108.4(6) .
C2 N10 H10A 110.0 .
Ni1 N10 H10A 110.0 .
C2 N10 H10B 110.0 .
Ni1 N10 H10B 110.0 .
H10A N10 H10B 108.4 .
C11 N6 Ni2 108.0(7) .
C11 N6 H6A 110.1 .
Ni2 N6 H6A 110.1 .
C11 N6 H6B 110.1 .
Ni2 N6 H6B 110.1 .
H6A N6 H6B 108.4 .
C8 N2 Ni1 108.3(5) .
C8 N2 H2A 110.0 .
Ni1 N2 H2A 110.0 .
C8 N2 H2B 110.0 .
Ni1 N2 H2B 110.0 .
H2A N2 H2B 108.4 .
C6 N4 Ni1 106.2(7) .
C6 N4 H4A 110.5 .
Ni1 N4 H4A 110.5 .
C6 N4 H4B 110.5 .
Ni1 N4 H4B 110.5 .
H4A N4 H4B 108.7 .
C5 N3 Ni1 108.4(7) .
C5 N3 H3A 110.0 .
Ni1 N3 H3A 110.0 .
C5 N3 H3B 110.0 .
Ni1 N3 H3B 110.0 .
H3A N3 H3B 108.4 .
C14 N8 Ni2 107.6(6) .
C14 N8 H8A 110.2 .
Ni2 N8 H8A 110.2 .
C14 N8 H8B 110.2 .
Ni2 N8 H8B 110.2 .
H8A N8 H8B 108.5 .
C1 N1 Ni1 108.0(6) .
C1 N1 H1A 110.1 .
Ni1 N1 H1A 110.1 .
C1 N1 H1B 110.1 .
Ni1 N1 H1B 110.1 .
H1A N1 H1B 108.4 .
C17 N12 Ni2 110.2(8) .
C17 N12 H12A 109.6 .
Ni2 N12 H12A 109.6 .
C17 N12 H12B 109.6 .
Ni2 N12 H12B 109.6 .
H12A N12 H12B 108.1 .
C9 N5 Ni1 108.5(5) .
C9 N5 H5A 110.0 .
Ni1 N5 H5A 110.0 .
C9 N5 H5B 110.0 .
Ni1 N5 H5B 110.0 .
H5A N5 H5B 108.4 .
C16 N11 Ni2 109.7(7) .
C16 N11 H11A 109.7 .
Ni2 N11 H11A 109.7 .
C16 N11 H11B 109.7 .
Ni2 N11 H11B 109.7 .
H11A N11 H11B 108.2 .
C13 N9 Ni2 108.7(7) .
C13 N9 H9A 110.0 .
Ni2 N9 H9A 110.0 .
C13 N9 H9B 110.0 .
Ni2 N9 H9B 110.0 .
H9A N9 H9B 108.3 .
C10 N7 Ni2 107.6(7) .
C10 N7 H7A 110.2 .
Ni2 N7 H7A 110.2 .
C10 N7 H7B 110.2 .
Ni2 N7 H7B 110.2 .
H7A N7 H7B 108.5 .

loop_
_geom_bond_atom_site_label_1
_geom_bond_atom_site_label_2
_geom_bond_distance
_geom_bond_site_symmetry_2
Hg1 S1 2.345(3) .
Hg1 S5 2.403(3) .
Hg1 S7 2.638(3) .
Sb3 S6 2.381(3) .
Sb3 S4 2.479(2) .
Sb3 S3 2.596(3) .
Sb2 S7 2.399(2) .
Sb2 S4 2.426(2) .
Sb2 S5 2.533(3) .
Sb1 S2 2.325(3) .
Sb1 S3 2.440(3) .
Sb1 S1 2.480(3) 4_565
S1 Sb1 2.480(3) 4_566
Ni1 N5 2.116(7) .
Ni1 N2 2.123(7) .
Ni1 N3 2.127(8) .
Ni1 N10 2.128(7) .
Ni1 N1 2.136(8) .
Ni1 N4 2.137(8) .
Ni2 N8 2.103(8) .
Ni2 N7 2.107(9) .
Ni2 N6 2.136(9) .
Ni2 N12 2.137(9) .
Ni2 N9 2.140(9) .
Ni2 N11 2.160(9) .
C8 N2 1.467(10) .
C8 C7 1.505(13) .
C8 C9 1.507(12) .
C8 H8C 0.9800 .
C7 H7C 0.9600 .
C7 H7D 0.9600 .
C7 H7E 0.9600 .
C14 C13 1.416(15) .
C14 N8 1.503(12) .
C14 H14A 0.9700 .
C14 H14B 0.9700 .
C9 N5 1.480(11) .
C9 H9C 0.9700 .
C9 H9D 0.9700 .
C13 N9 1.463(14) .
C13 C15 1.475(16) .
C13 H13A 0.9800 .
C3 C1 1.561(14) .
C3 H3C 0.9600 .
C3 H3D 0.9600 .
C3 H3E 0.9600 .
C2 C1 1.437(14) .
C2 N10 1.462(12) .
C2 H2C 0.9700 .
C2 H2D 0.9700 .
C11 N6 1.421(13) .
C11 C10 1.482(15) .
C11 C12 1.532(16) .
C11 H11C 0.9800 .
C12 H12C 0.9600 .
C12 H12D 0.9600 .
C12 H12E 0.9600 .
C6 C5 1.350(18) .
C6 N4 1.449(14) .
C6 H6C 0.9700 .
C6 H6D 0.9700 .
C15 H15A 0.9600 .
C15 H15B 0.9600 .
C15 H15C 0.9600 .
C10 N7 1.490(15) .
C10 H10C 0.9700 .
C10 H10D 0.9700 .
C16 C17 1.386(17) .
C16 N11 1.411(14) .
C16 H16A 0.9700 .
C16 H16B 0.9700 .
C4 C5 1.521(18) .
C4 H4C 0.9600 .
C4 H4D 0.9600 .
C4 H4E 0.9600 .
C17 N12 1.409(15) .
C17 C18 1.505(19) .
C17 H17A 0.9800 .
C18 H18A 0.9600 .
C18 H18B 0.9600 .
C18 H18C 0.9600 .
C1 N1 1.456(12) .
C1 H1C 0.9800 .
C5 N3 1.464(16) .
C5 H5C 0.9800 .
N10 H10A 0.9000 .
N10 H10B 0.9000 .
N6 H6A 0.9000 .
N6 H6B 0.9000 .
N2 H2A 0.9000 .
N2 H2B 0.9000 .
N4 H4A 0.9000 .
N4 H4B 0.9000 .
N3 H3A 0.9000 .
N3 H3B 0.9000 .
N8 H8A 0.9000 .
N8 H8B 0.9000 .
N1 H1A 0.9000 .
N1 H1B 0.9000 .
N12 H12A 0.9000 .
N12 H12B 0.9000 .
N5 H5A 0.9000 .
N5 H5B 0.9000 .
N11 H11A 0.9000 .
N11 H11B 0.9000 .
N9 H9A 0.9000 .
N9 H9B 0.9000 .
N7 H7A 0.9000 .
N7 H7B 0.9000 .

loop_
_geom_hbond_atom_site_label_D
_geom_hbond_atom_site_label_H
_geom_hbond_atom_site_label_A
_geom_hbond_distance_DH
_geom_hbond_distance_HA
_geom_hbond_distance_DA
_geom_hbond_angle_DHA
_geom_hbond_site_symmetry_A
N10 H10A S2 0.90 2.61 3.500(9) 172.6 .
N10 H10B S2 0.90 2.66 3.446(8) 146.8 3_665
N6 H6A Cl1 0.90 2.79 3.648(10) 159.6 1_455
N2 H2A Cl1 0.90 2.77 3.580(8) 150.7 2_655
N2 H2B S2 0.90 2.75 3.555(8) 148.9 3_665
N2 H2B S1 0.90 3.00 3.672(7) 132.6 2_655
N4 H4A Cl1 0.90 2.51 3.387(9) 166.3 .
N4 H4B S1 0.90 2.74 3.561(9) 152.4 2_655
N3 H3A Cl1 0.90 2.68 3.571(9) 172.4 2_655
N3 H3B S7 0.90 2.84 3.711(9) 162.7 .
N8 H8A Cl1 0.90 2.66 3.539(9) 166.8 1_455
N8 H8B S6 0.90 2.62 3.457(8) 155.4 4_566
N1 H1B S7 0.90 2.76 3.602(9) 156.6 .
N12 H12A S5 0.90 3.00 3.886(11) 166.6 4_566
N12 H12B S4 0.90 2.77 3.350(9) 123.1 4_566
N12 H12B S3 0.90 2.99 3.845(10) 160.2 4_566
N5 H5A S2 0.90 2.69 3.474(9) 146.7 .
N5 H5A S4 0.90 2.93 3.426(8) 116.2 .
N5 H5B S6 0.90 2.97 3.661(8) 135.3 3_565
N11 H11A S7 0.90 2.98 3.765(13) 146.1 .
N11 H11B S3 0.90 2.62 3.341(10) 137.1 3_565
N9 H9B S1 0.90 2.86 3.745(10) 167.3 2
N7 H7A S7 0.90 2.76 3.664(11) 177.8 .
N7 H7B S3 0.90 2.54 3.370(9) 153.2 4_566

loop_
_geom_torsion_atom_site_label_1
_geom_torsion_atom_site_label_2
_geom_torsion_atom_site_label_3
_geom_torsion_atom_site_label_4
_geom_torsion
_geom_torsion_site_symmetry_1
_geom_torsion_site_symmetry_4
S4 Sb2 S7 Hg1 -85.93(8) . .
S5 Sb2 S7 Hg1 6.77(9) . .
S1 Hg1 S7 Sb2 170.50(8) . .
S5 Hg1 S7 Sb2 -7.13(9) . .
S1 Hg1 S5 Sb2 -169.11(15) . .
S7 Hg1 S5 Sb2 6.74(9) . .
S7 Sb2 S5 Hg1 -7.43(10) . .
S4 Sb2 S5 Hg1 94.98(10) . .
S7 Sb2 S4 Sb3 -113.67(9) . .
S5 Sb2 S4 Sb3 152.87(9) . .
S6 Sb3 S4 Sb2 -49.70(10) . .
S3 Sb3 S4 Sb2 -139.45(9) . .
S2 Sb1 S3 Sb3 -35.41(11) . .
S1 Sb1 S3 Sb3 -134.98(9) 4_565 .
S6 Sb3 S3 Sb1 -159.36(10) . .
S4 Sb3 S3 Sb1 -56.57(9) . .
S5 Hg1 S1 Sb1 -135.63(17) . 4_566
S7 Hg1 S1 Sb1 49.13(13) . 4_566
N2 C8 C9 N5 -54.3(9) . .
C7 C8 C9 N5 178.9(7) . .
N8 C14 C13 N9 -49.3(16) . .
N8 C14 C13 C15 179.0(11) . .
N6 C11 C10 N7 -58.1(14) . .
C12 C11 C10 N7 173.5(10) . .
N11 C16 C17 N12 -34(2) . .
N11 C16 C17 C18 -178.1(15) . .
N10 C2 C1 N1 -50.7(14) . .
N10 C2 C1 C3 175.8(10) . .
N4 C6 C5 N3 -39(3) . .
N4 C6 C5 C4 177.0(16) . .
C1 C2 N10 Ni1 38.7(11) . .
N5 Ni1 N10 C2 -107.9(6) . .
N2 Ni1 N10 C2 170.2(6) . .
N3 Ni1 N10 C2 25(3) . .
N1 Ni1 N10 C2 -15.1(6) . .
N4 Ni1 N10 C2 78.4(7) . .
C10 C11 N6 Ni2 42.8(13) . .
C12 C11 N6 Ni2 169.0(9) . .
N8 Ni2 N6 C11 -106.7(8) . .
N7 Ni2 N6 C11 -14.5(8) . .
N12 Ni2 N6 C11 33(2) . .
N9 Ni2 N6 C11 171.5(8) . .
N11 Ni2 N6 C11 77.4(8) . .
C7 C8 N2 Ni1 168.7(6) . .
C9 C8 N2 Ni1 43.1(8) . .
N5 Ni1 N2 C8 -18.2(5) . .
N3 Ni1 N2 C8 -109.9(6) . .
N10 Ni1 N2 C8 74.1(6) . .
N1 Ni1 N2 C8 38(2) . .
N4 Ni1 N2 C8 168.4(6) . .
C5 C6 N4 Ni1 26.5(19) . .
N5 Ni1 N4 C6 43(2) . .
N2 Ni1 N4 C6 88.0(8) . .
N3 Ni1 N4 C6 -5.7(8) . .
N10 Ni1 N4 C6 179.9(8) . .
N1 Ni1 N4 C6 -98.8(8) . .
C6 C5 N3 Ni1 30(2) . .
C4 C5 N3 Ni1 174.3(14) . .
N5 Ni1 N3 C5 175.0(11) . .
N2 Ni1 N3 C5 -103.1(11) . .
N10 Ni1 N3 C5 42(3) . .
N1 Ni1 N3 C5 81.6(11) . .
N4 Ni1 N3 C5 -12.0(11) . .
C13 C14 N8 Ni2 38.9(12) . .
N7 Ni2 N8 C14 171.2(7) . .
N6 Ni2 N8 C14 -107.7(7) . .
N12 Ni2 N8 C14 78.4(7) . .
N9 Ni2 N8 C14 -15.2(7) . .
N11 Ni2 N8 C14 45(3) . .
C2 C1 N1 Ni1 35.2(12) . .
C3 C1 N1 Ni1 170.4(8) . .
N5 Ni1 N1 C1 82.0(8) . .
N2 Ni1 N1 C1 26(2) . .
N3 Ni1 N1 C1 174.4(8) . .
N10 Ni1 N1 C1 -10.0(7) . .
N4 Ni1 N1 C1 -103.7(8) . .
C16 C17 N12 Ni2 20(2) . .
C18 C17 N12 Ni2 165.9(12) . .
N8 Ni2 N12 C17 -178.0(11) . .
N7 Ni2 N12 C17 89.0(11) . .
N6 Ni2 N12 C17 42(3) . .
N9 Ni2 N12 C17 -96.2(11) . .
N11 Ni2 N12 C17 -3.0(11) . .
C8 C9 N5 Ni1 37.2(9) . .
N2 Ni1 N5 C9 -10.4(6) . .
N3 Ni1 N5 C9 83.3(6) . .
N10 Ni1 N5 C9 -101.8(6) . .
N1 Ni1 N5 C9 177.1(6) . .
N4 Ni1 N5 C9 35(2) . .
C17 C16 N11 Ni2 28.4(17) . .
N8 Ni2 N11 C16 20(3) . .
N7 Ni2 N11 C16 -105.3(10) . .
N6 Ni2 N11 C16 173.7(9) . .
N12 Ni2 N11 C16 -13.1(9) . .
N9 Ni2 N11 C16 80.2(10) . .
C14 C13 N9 Ni2 33.6(15) . .
C15 C13 N9 Ni2 165.9(10) . .
N8 Ni2 N9 C13 -8.8(9) . .
N7 Ni2 N9 C13 40(3) . .
N6 Ni2 N9 C13 85.1(9) . .
N12 Ni2 N9 C13 -101.3(9) . .
N11 Ni2 N9 C13 179.3(9) . .
C11 C10 N7 Ni2 42.6(12) . .
N8 Ni2 N7 C10 78.2(8) . .
N6 Ni2 N7 C10 -15.6(8) . .
N12 Ni2 N7 C10 171.5(8) . .
N9 Ni2 N7 C10 30(3) . .
N11 Ni2 N7 C10 -109.3(8) . .
